data_7107914
loop_
_publ_author_name
'Zi-Jian Yao'
'Xian-Kuan Huo'
'Guo-Xin Jin'

_publ_section_title
;
 Zwitterionic half-sandwich Rh and Ir complexes containing a diphosphine
 nido-carborane ligand: synthesis, structure transformation and
 application in H2 activation
;
_journal_name_full Chem.Commun.
_journal_page_first 6714
_journal_paper_doi 10.1039/c2cc32036c
_journal_volume 48
_journal_year 2012
_chemical_formula_sum 'C36 H46 B9 P2 Rh'
_chemical_formula_weight 740.87
_chemical_name_systematic
;
?
;
_space_group_IT_number 11
_symmetry_cell_setting monoclinic
_symmetry_space_group_name_Hall '-P 2yb'
_symmetry_space_group_name_H-M 'P 1 21/m 1'
_atom_sites_solution_hydrogens geom
_atom_sites_solution_primary direct
_atom_sites_solution_secondary difmap
_audit_creation_method SHELXL-97
_cell_angle_alpha 90.00
_cell_angle_beta 110.175(3)
_cell_angle_gamma 90.00
_cell_formula_units_Z 2
_cell_length_a 9.646(3)
_cell_length_b 19.419(6)
_cell_length_c 10.436(3)
_cell_measurement_reflns_used 1024
_cell_measurement_temperature 293(2)
_cell_measurement_theta_max 26.927
_cell_measurement_theta_min 2.328
_cell_volume 1834.9(10)
_computing_cell_refinement 'Bruker SMART'
_computing_data_collection 'Bruker SMART'
_computing_data_reduction 'Bruker SHELXTL'
_computing_molecular_graphics 'Bruker SHELXTL'
_computing_publication_material 'Bruker SHELXTL'
_computing_structure_refinement 'SHELXL-97 (Sheldrick, 1997)'
_computing_structure_solution 'SHELXS-97 (Sheldrick, 1990)'
_diffrn_ambient_temperature 293(2)
_diffrn_measured_fraction_theta_full 0.973
_diffrn_measured_fraction_theta_max 0.973
_diffrn_measurement_device_type 'CCD area detector'
_diffrn_measurement_method 'phi and omega scans'
_diffrn_radiation_monochromator graphite
_diffrn_radiation_source 'fine-focus sealed tube'
_diffrn_radiation_type MoK\a
_diffrn_radiation_wavelength 0.71073
_diffrn_reflns_av_R_equivalents 0.0305
_diffrn_reflns_av_sigmaI/netI 0.0368
_diffrn_reflns_limit_h_max 12
_diffrn_reflns_limit_h_min -9
_diffrn_reflns_limit_k_max 22
_diffrn_reflns_limit_k_min -24
_diffrn_reflns_limit_l_max 12
_diffrn_reflns_limit_l_min -13
_diffrn_reflns_number 8864
_diffrn_reflns_theta_full 27.00
_diffrn_reflns_theta_max 27.00
_diffrn_reflns_theta_min 2.08
_diffrn_standards_decay_% 3.02
_exptl_absorpt_coefficient_mu 0.579
_exptl_absorpt_correction_T_max 0.9390
_exptl_absorpt_correction_T_min 0.8230
_exptl_absorpt_correction_type multi-scan
_exptl_absorpt_process_details sadabs
_exptl_crystal_colour yellow
_exptl_crystal_density_diffrn 1.341
_exptl_crystal_density_method 'not measured'
_exptl_crystal_description prism
_exptl_crystal_F_000 764
_exptl_crystal_size_max 0.35
_exptl_crystal_size_mid 0.20
_exptl_crystal_size_min 0.11
_refine_diff_density_max 3.865
_refine_diff_density_min -0.513
_refine_diff_density_rms 0.097
_refine_ls_extinction_method none
_refine_ls_goodness_of_fit_ref 1.065
_refine_ls_hydrogen_treatment mixed
_refine_ls_matrix_type full
_refine_ls_number_parameters 245
_refine_ls_number_reflns 4022
_refine_ls_number_restraints 0
_refine_ls_restrained_S_all 1.065
_refine_ls_R_factor_all 0.0588
_refine_ls_R_factor_gt 0.0488
_refine_ls_shift/su_max 0.001
_refine_ls_shift/su_mean 0.000
_refine_ls_structure_factor_coef Fsqd
_refine_ls_weighting_details 'calc w=1/[\s^2^(Fo^2^)+(0.0801P)^2^+1.0297P] where P=(Fo^2^+2Fc^2^)/3'
_refine_ls_weighting_scheme calc
_refine_ls_wR_factor_gt 0.1288
_refine_ls_wR_factor_ref 0.1358
_reflns_number_gt 3315
_reflns_number_total 4022
_reflns_threshold_expression >2sigma(I)
_cod_data_source_file c2cc32036c.txt
_cod_data_source_block f90929c
_cod_original_cell_volume 1835.0(10)
_cod_original_sg_symbol_H-M P2(1)/m
_cod_database_code 7107914

loop_
_symmetry_equiv_pos_as_xyz
'x, y, z'
'-x, y+1/2, -z'
'-x, -y, -z'
'x, -y-1/2, z'

loop_
_atom_site_label
_atom_site_type_symbol
_atom_site_fract_x
_atom_site_fract_y
_atom_site_fract_z
_atom_site_U_iso_or_equiv
_atom_site_adp_type
_atom_site_occupancy
_atom_site_symmetry_multiplicity
_atom_site_calc_flag
_atom_site_refinement_flags
Rh1 Rh 0.55263(4) 0.2500 0.63006(3) 0.03790(15) Uani 1 2 d S
H1A H 0.714(6) 0.2500 0.632(5) 0.047(14) Uiso 1 2 d S
P1 P 0.66070(8) 0.33056(4) 0.78817(8) 0.0322(2) Uani 1 1 d .
B1 B 1.0811(6) 0.2500 1.0684(6) 0.0440(13) Uani 1 2 d S
H1 H 1.1983 0.2500 1.0781 0.053 Uiso 1 2 calc SR
B2 B 1.0150(4) 0.2969(2) 1.1841(4) 0.0449(9) Uani 1 1 d .
H2 H 1.0885 0.3283 1.2678 0.054 Uiso 1 1 calc R
B3 B 0.8707(7) 0.2500 1.2127(6) 0.0496(14) Uani 1 2 d S
H3A H 0.864(6) 0.2500 1.320(6) 0.053(15) Uiso 1 2 d S
H3B H 0.772(10) 0.2500 1.136(9) 0.11(3) Uiso 1 2 d S
B4 B 0.9364(5) 0.2500 0.9076(6) 0.0378(11) Uani 1 2 d S
H4 H 0.9538 0.2500 0.8088 0.045 Uiso 1 2 calc SR
B5 B 0.9712(4) 0.3231(2) 1.0147(4) 0.0405(9) Uani 1 1 d .
H5 H 1.0166 0.3705 0.9870 0.049 Uiso 1 1 calc R
B6 B 0.8325(4) 0.3236(2) 1.0929(4) 0.0418(9) Uani 1 1 d .
H6A H 0.789(4) 0.3650(19) 1.108(3) 0.034(9) Uiso 1 1 d .
C1 C 0.7935(3) 0.29107(16) 0.9411(3) 0.0316(6) Uani 1 1 d .
C2 C 0.5312(3) 0.37969(18) 0.8446(3) 0.0390(7) Uani 1 1 d .
C3 C 0.4714(4) 0.3504(2) 0.9339(4) 0.0514(9) Uani 1 1 d .
H3 H 0.5075 0.3085 0.9750 0.062 Uiso 1 1 calc R
C4 C 0.3574(5) 0.3831(3) 0.9632(5) 0.0676(13) Uani 1 1 d .
H4A H 0.3159 0.3624 1.0219 0.081 Uiso 1 1 calc R
C5 C 0.3059(5) 0.4461(3) 0.9054(5) 0.0737(15) Uani 1 1 d .
H5A H 0.2303 0.4680 0.9256 0.088 Uiso 1 1 calc R
C6 C 0.3660(5) 0.4763(3) 0.8179(5) 0.0701(13) Uani 1 1 d .
H6 H 0.3312 0.5189 0.7791 0.084 Uiso 1 1 calc R
C7 C 0.4783(4) 0.4439(2) 0.7872(4) 0.0537(10) Uani 1 1 d .
H7 H 0.5189 0.4648 0.7282 0.064 Uiso 1 1 calc R
C8 C 0.7638(3) 0.39718(19) 0.7378(3) 0.0407(8) Uani 1 1 d .
C9 C 0.8108(4) 0.4562(2) 0.8171(4) 0.0516(9) Uani 1 1 d .
H9 H 0.7852 0.4621 0.8946 0.062 Uiso 1 1 calc R
C10 C 0.8935(5) 0.5058(2) 0.7838(5) 0.0671(13) Uani 1 1 d .
H10 H 0.9240 0.5446 0.8387 0.081 Uiso 1 1 calc R
C11 C 0.9305(6) 0.4983(3) 0.6710(7) 0.0846(17) Uani 1 1 d .
H11 H 0.9859 0.5322 0.6479 0.102 Uiso 1 1 calc R
C12 C 0.8879(6) 0.4420(3) 0.5918(6) 0.0889(18) Uani 1 1 d .
H12 H 0.9150 0.4378 0.5148 0.107 Uiso 1 1 calc R
C13 C 0.8027(5) 0.3888(3) 0.6223(4) 0.0609(11) Uani 1 1 d .
H13 H 0.7741 0.3500 0.5672 0.073 Uiso 1 1 calc R
C14 C 0.3131(4) 0.2858(2) 0.5297(3) 0.0504(9) Uani 1 1 d .
C15 C 0.4039(4) 0.3094(2) 0.4528(3) 0.0507(9) Uani 1 1 d .
C16 C 0.4538(6) 0.2500 0.4038(5) 0.0564(15) Uani 1 2 d S
C17 C 0.2180(5) 0.3297(3) 0.5828(5) 0.0776(16) Uani 1 1 d .
H17A H 0.1173 0.3265 0.5226 0.116 Uiso 1 1 calc R
H17B H 0.2503 0.3767 0.5879 0.116 Uiso 1 1 calc R
H17C H 0.2252 0.3141 0.6722 0.116 Uiso 1 1 calc R
C18 C 0.4172(6) 0.3806(3) 0.4121(6) 0.0833(16) Uani 1 1 d .
H18A H 0.5090 0.3861 0.3964 0.125 Uiso 1 1 calc R
H18B H 0.4148 0.4113 0.4834 0.125 Uiso 1 1 calc R
H18C H 0.3367 0.3910 0.3299 0.125 Uiso 1 1 calc R
C19 C 0.5356(8) 0.2500 0.3039(6) 0.092(3) Uani 1 2 d S
H19A H 0.4658 0.2500 0.2124 0.137 Uiso 1 2 calc SR
H19B H 0.5965 0.2096 0.3179 0.137 Uiso 0.50 1 calc PR
H19C H 0.5965 0.2904 0.3179 0.137 Uiso 0.50 1 calc PR

loop_
_atom_site_aniso_label
_atom_site_aniso_U_11
_atom_site_aniso_U_22
_atom_site_aniso_U_33
_atom_site_aniso_U_23
_atom_site_aniso_U_13
_atom_site_aniso_U_12
Rh1 0.0277(2) 0.0493(3) 0.0289(2) 0.000 -0.00011(14) 0.000
P1 0.0249(4) 0.0378(5) 0.0298(4) 0.0032(3) 0.0041(3) 0.0019(3)
B1 0.023(2) 0.050(3) 0.049(3) 0.000 0.000(2) 0.000
B2 0.0342(19) 0.049(2) 0.0378(19) -0.0035(17) -0.0056(15) -0.0028(16)
B3 0.038(3) 0.069(4) 0.034(3) 0.000 0.002(2) 0.000
B4 0.023(2) 0.044(3) 0.041(3) 0.000 0.0046(19) 0.000
B5 0.0259(18) 0.042(2) 0.044(2) 0.0001(16) -0.0004(15) -0.0026(14)
B6 0.0351(19) 0.044(2) 0.0374(19) -0.0077(16) 0.0014(15) 0.0031(16)
C1 0.0231(14) 0.0348(17) 0.0310(14) 0.0010(12) 0.0016(11) 0.0003(12)
C2 0.0287(15) 0.045(2) 0.0376(16) -0.0013(14) 0.0046(13) 0.0045(13)
C3 0.0385(19) 0.062(3) 0.054(2) 0.0050(18) 0.0169(16) 0.0062(17)
C4 0.047(2) 0.100(4) 0.061(2) -0.004(2) 0.026(2) 0.006(2)
C5 0.044(2) 0.104(4) 0.069(3) -0.023(3) 0.014(2) 0.021(2)
C6 0.055(3) 0.062(3) 0.083(3) -0.005(2) 0.010(2) 0.025(2)
C7 0.045(2) 0.057(2) 0.056(2) 0.0046(18) 0.0124(17) 0.0145(17)
C8 0.0301(16) 0.047(2) 0.0425(17) 0.0122(15) 0.0089(13) 0.0026(14)
C9 0.047(2) 0.043(2) 0.060(2) 0.0095(17) 0.0129(17) -0.0001(16)
C10 0.052(2) 0.047(3) 0.095(4) 0.022(2) 0.016(2) -0.0044(19)
C11 0.073(3) 0.069(4) 0.119(5) 0.033(3) 0.041(3) -0.007(3)
C12 0.085(4) 0.112(5) 0.093(4) 0.036(4) 0.059(3) 0.009(3)
C13 0.054(2) 0.075(3) 0.059(2) 0.013(2) 0.027(2) 0.005(2)
C14 0.0293(17) 0.078(3) 0.0321(16) -0.0022(16) -0.0048(13) 0.0070(16)
C15 0.0387(19) 0.067(3) 0.0332(17) 0.0083(17) -0.0047(14) 0.0045(17)
C16 0.032(3) 0.099(5) 0.030(2) 0.000 0.0004(19) 0.000
C17 0.041(2) 0.115(4) 0.063(3) -0.020(3) 0.0010(19) 0.023(2)
C18 0.058(3) 0.086(4) 0.079(3) 0.036(3) -0.010(2) 0.001(2)
C19 0.054(4) 0.179(9) 0.041(3) 0.000 0.015(3) 0.000

loop_
_atom_type_symbol
_atom_type_description
_atom_type_scat_dispersion_real
_atom_type_scat_dispersion_imag
_atom_type_scat_source
C C 0.0033 0.0016 'International Tables Vol C Tables 4.2.6.8 and 6.1.1.4'
H H 0.0000 0.0000 'International Tables Vol C Tables 4.2.6.8 and 6.1.1.4'
B B 0.0013 0.0007 'International Tables Vol C Tables 4.2.6.8 and 6.1.1.4'
P P 0.1023 0.0942 'International Tables Vol C Tables 4.2.6.8 and 6.1.1.4'
Rh Rh -1.1178 0.9187 'International Tables Vol C Tables 4.2.6.8 and 6.1.1.4'

loop_
_geom_angle_atom_site_label_1
_geom_angle_atom_site_label_2
_geom_angle_atom_site_label_3
_geom_angle
_geom_angle_site_symmetry_1
_geom_angle_site_symmetry_3
C16 Rh1 C15 36.98(13) . 4_565
C16 Rh1 C15 36.98(13) . .
C15 Rh1 C15 62.3(2) 4_565 .
C16 Rh1 P1 134.40(4) . .
C15 Rh1 P1 165.79(11) 4_565 .
C15 Rh1 P1 104.54(11) . .
C16 Rh1 P1 134.40(4) . 4_565
C15 Rh1 P1 104.54(11) 4_565 4_565
C15 Rh1 P1 165.79(11) . 4_565
P1 Rh1 P1 88.01(5) . 4_565
C16 Rh1 C14 61.21(16) . 4_565
C15 Rh1 C14 37.40(14) 4_565 4_565
C15 Rh1 C14 61.29(14) . 4_565
P1 Rh1 C14 133.24(11) . 4_565
P1 Rh1 C14 105.25(10) 4_565 4_565
C16 Rh1 C14 61.21(16) . .
C15 Rh1 C14 61.29(14) 4_565 .
C15 Rh1 C14 37.40(14) . .
P1 Rh1 C14 105.25(10) . .
P1 Rh1 C14 133.24(11) 4_565 .
C14 Rh1 C14 35.4(2) 4_565 .
C8 P1 C2 103.01(17) . .
C8 P1 C1 105.16(14) . .
C2 P1 C1 106.77(14) . .
C8 P1 Rh1 116.37(12) . .
C2 P1 Rh1 113.86(11) . .
C1 P1 Rh1 110.79(10) . .
B5 B1 B5 109.0(4) 4_565 .
B5 B1 B4 60.3(2) 4_565 .
B5 B1 B4 60.3(2) . .
B5 B1 B2 59.0(2) 4_565 4_565
B5 B1 B2 108.1(4) . 4_565
B4 B1 B2 106.9(3) . 4_565
B5 B1 B2 108.1(4) 4_565 .
B5 B1 B2 59.0(2) . .
B4 B1 B2 106.9(3) . .
B2 B1 B2 61.0(3) 4_565 .
B5 B2 B6 61.3(2) . .
B5 B2 B3 113.0(3) . .
B6 B2 B3 63.1(2) . .
B5 B2 B1 59.0(2) . .
B6 B2 B1 107.8(3) . .
B3 B2 B1 109.5(3) . .
B5 B2 B2 106.96(19) . 4_565
B6 B2 B2 107.0(2) . 4_565
B3 B2 B2 59.07(18) . 4_565
B1 B2 B2 59.51(17) . 4_565
B2 B3 B2 61.9(4) . 4_565
B2 B3 B6 105.5(4) . 4_565
B2 B3 B6 58.3(2) 4_565 4_565
B2 B3 B6 58.3(2) . .
B2 B3 B6 105.5(4) 4_565 .
B6 B3 B6 101.1(4) 4_565 .
C1 B4 C1 54.9(3) 4_565 .
C1 B4 B5 103.5(3) 4_565 .
C1 B4 B5 59.5(2) . .
C1 B4 B5 59.5(2) 4_565 4_565
C1 B4 B5 103.5(3) . 4_565
B5 B4 B5 107.0(4) . 4_565
C1 B4 B1 103.3(3) 4_565 .
C1 B4 B1 103.3(3) . .
B5 B4 B1 59.0(2) . .
B5 B4 B1 59.0(2) 4_565 .
C1 B5 B1 104.4(3) . .
C1 B5 B2 101.6(3) . .
B1 B5 B2 61.9(3) . .
C1 B5 B4 59.2(2) . .
B1 B5 B4 60.7(3) . .
B2 B5 B4 109.5(3) . .
C1 B5 B6 54.84(19) . .
B1 B5 B6 108.9(3) . .
B2 B5 B6 59.9(2) . .
B4 B5 B6 106.4(3) . .
C1 B6 B2 105.4(3) . .
C1 B6 B5 60.8(2) . .
B2 B6 B5 58.8(2) . .
C1 B6 B3 106.5(3) . .
B2 B6 B3 58.7(3) . .
B5 B6 B3 107.4(3) . .
C1 C1 B6 112.87(19) 4_565 .
C1 C1 B4 62.54(13) 4_565 .
B6 C1 B4 116.3(3) . .
C1 C1 B5 111.04(17) 4_565 .
B6 C1 B5 64.3(2) . .
B4 C1 B5 61.3(2) . .
C1 C1 P1 114.71(10) 4_565 .
B6 C1 P1 122.9(2) . .
B4 C1 P1 112.5(2) . .
B5 C1 P1 121.5(2) . .
C3 C2 C7 118.7(3) . .
C3 C2 P1 119.7(3) . .
C7 C2 P1 121.2(3) . .
C2 C3 C4 120.5(4) . .
C5 C4 C3 120.0(4) . .
C6 C5 C4 120.0(4) . .
C5 C6 C7 120.3(4) . .
C6 C7 C2 120.4(4) . .
C13 C8 C9 118.8(4) . .
C13 C8 P1 120.4(3) . .
C9 C8 P1 120.8(3) . .
C10 C9 C8 121.7(4) . .
C11 C10 C9 119.8(5) . .
C12 C11 C10 120.5(5) . .
C11 C12 C13 121.9(5) . .
C8 C13 C12 117.3(5) . .
C14 C14 C15 108.4(2) 4_565 .
C14 C14 C17 124.8(3) 4_565 .
C15 C14 C17 126.2(4) . .
C14 C14 Rh1 72.32(11) 4_565 .
C15 C14 Rh1 69.08(19) . .
C17 C14 Rh1 131.0(3) . .
C16 C15 C14 106.7(4) . .
C16 C15 C18 126.3(4) . .
C14 C15 C18 126.0(4) . .
C16 C15 Rh1 71.1(2) . .
C14 C15 Rh1 73.52(19) . .
C18 C15 Rh1 129.3(3) . .
C15 C16 C15 109.6(5) 4_565 .
C15 C16 C19 125.1(2) 4_565 .
C15 C16 C19 125.1(2) . .
C15 C16 Rh1 71.9(2) 4_565 .
C15 C16 Rh1 71.9(2) . .
C19 C16 Rh1 126.8(4) . .

loop_
_geom_bond_atom_site_label_1
_geom_bond_atom_site_label_2
_geom_bond_distance
_geom_bond_site_symmetry_2
Rh1 C16 2.221(5) .
Rh1 C15 2.232(3) 4_565
Rh1 C15 2.232(3) .
Rh1 P1 2.2517(10) .
Rh1 P1 2.2517(9) 4_565
Rh1 C14 2.291(3) 4_565
Rh1 C14 2.291(3) .
P1 C8 1.817(3) .
P1 C2 1.823(3) .
P1 C1 1.834(3) .
B1 B5 1.745(5) 4_565
B1 B5 1.745(5) .
B1 B4 1.775(7) .
B1 B2 1.796(7) 4_565
B1 B2 1.796(7) .
B2 B5 1.746(6) .
B2 B6 1.765(5) .
B2 B3 1.773(7) .
B2 B2 1.822(9) 4_565
B3 B2 1.773(7) 4_565
B3 B6 1.851(6) 4_565
B3 B6 1.851(6) .
B4 C1 1.730(5) 4_565
B4 C1 1.730(5) .
B4 B5 1.767(5) .
B4 B5 1.767(5) 4_565
B5 C1 1.735(5) .
B5 B6 1.791(6) .
B6 C1 1.624(5) .
C1 C1 1.595(6) 4_565
C2 C3 1.377(5) .
C2 C7 1.401(5) .
C3 C4 1.392(6) .
C4 C5 1.379(7) .
C5 C6 1.371(7) .
C6 C7 1.383(6) .
C8 C13 1.390(5) .
C8 C9 1.395(5) .
C9 C10 1.370(6) .
C10 C11 1.352(8) .
C11 C12 1.346(9) .
C12 C13 1.424(7) .
C14 C14 1.392(8) 4_565
C14 C15 1.451(5) .
C14 C17 1.492(6) .
C15 C16 1.412(5) .
C15 C18 1.464(6) .
C16 C15 1.412(5) 4_565
C16 C19 1.509(8) .
